data_7024642
loop_
_publ_author_name
'Du, Yi'
'Thompson, Amber L.'
'Russell, Nicola'
'O'Hare, Dermot'

_publ_section_title
;
 Resin-assisted solvothermal synthesis of transition metal-organic
 frameworks.
;
_journal_issue 14
_journal_name_full 'Dalton transactions (Cambridge, England : 2003)'
_journal_page_first 3384
_journal_page_last 3395
_journal_paper_doi 10.1039/b919675g
_journal_volume 39
_journal_year 2010
_chemical_formula_moiety 'C27 H11 Co3 O19'
_chemical_formula_sum 'C27 H11 Co3 O19'
_chemical_formula_weight 816.18
_space_group_IT_number 14
_symmetry_cell_setting monoclinic
_symmetry_space_group_name_Hall '-P 2yn'
_symmetry_space_group_name_H-M 'P 1 21/n 1'
_atom_sites_solution_hydrogens geom
_atom_sites_solution_primary direct
_audit_creation_date 08-09-26
_audit_creation_method CRYSTALS_ver_12.86
_cell_angle_alpha 90
_cell_angle_beta 91.406(2)
_cell_angle_gamma 90
_cell_formula_units_Z 4
_cell_length_a 18.0309(9)
_cell_length_b 14.2780(8)
_cell_length_c 20.2047(12)
_cell_measurement_reflns_used 9300
_cell_measurement_temperature 150
_cell_measurement_theta_max 25
_cell_measurement_theta_min 5
_cell_volume 5200.0(5)
_computing_cell_refinement 'DENZO/SCALEPACK (Otwinowski & Minor, 1997)'
_computing_data_collection 'COLLECT (Nonius, 1997-2001).'
_computing_data_reduction 'DENZO/SCALEPACK (Otwinowski & Minor, 1997)'
_computing_molecular_graphics 'CAMERON (Watkin et al., 1996)'
_computing_publication_material 'CRYSTALS (Betteridge et al., 2003)'
_computing_structure_refinement 'CRYSTALS (Betteridge et al., 2003)'
_computing_structure_solution 'SIR92 (Altomare et al., 1994)'
_diffrn_ambient_temperature 150
_diffrn_measured_fraction_theta_full 0.987
_diffrn_measured_fraction_theta_max 0.987
_diffrn_measurement_device 'Nonius KappaCCD'
_diffrn_measurement_device_type Area
_diffrn_measurement_method \w
_diffrn_radiation_monochromator graphite
_diffrn_radiation_type 'Mo K\a'
_diffrn_radiation_wavelength 0.71073
_diffrn_reflns_av_R_equivalents 0.164
_diffrn_reflns_limit_h_max 21
_diffrn_reflns_limit_h_min -21
_diffrn_reflns_limit_k_max 16
_diffrn_reflns_limit_k_min 0
_diffrn_reflns_limit_l_max 24
_diffrn_reflns_limit_l_min 0
_diffrn_reflns_number 39665
_diffrn_reflns_theta_full 25.047
_diffrn_reflns_theta_max 25.047
_diffrn_reflns_theta_min 5.112
_diffrn_standards_number 0
_exptl_absorpt_coefficient_mu 0.997
_exptl_absorpt_correction_T_max 0.99
_exptl_absorpt_correction_T_min 0.80
_exptl_absorpt_correction_type multi-scan
_exptl_absorpt_process_details 'DENZO/SCALEPACK (Otwinowski & Minor, 1997)'
_exptl_crystal_colour blue
_exptl_crystal_density_diffrn 1.042
_exptl_crystal_density_meas ?
_exptl_crystal_density_method 'not measured'
_exptl_crystal_description block
_exptl_crystal_F_000 1624
_exptl_crystal_size_max 0.02
_exptl_crystal_size_mid 0.02
_exptl_crystal_size_min 0.01
_platon_squeeze_details
;
The discrete Fourier transform of the void region were treated as
contributions to the A and B parts of the calculated structure factors.
;
_refine_diff_density_max 0.94
_refine_diff_density_min -0.74
_refine_ls_extinction_method None
_refine_ls_goodness_of_fit_ref 0.9887
_refine_ls_hydrogen_treatment none
_refine_ls_matrix_type full
_refine_ls_number_parameters 442
_refine_ls_number_reflns 6967
_refine_ls_number_restraints 0
_refine_ls_R_factor_all 0.1020
_refine_ls_R_factor_gt 0.0743
_refine_ls_shift/su_max 0.000143
_refine_ls_structure_factor_coef Fsqd
_refine_ls_weighting_details
;
Method= Modified Sheldrick
w=1/[\s^2^(F^2^) + ( 0.11P)^2^ +20.41P]
,where P=(max(Fo^2^,0) + 2Fc^2^)/3
;
_refine_ls_weighting_scheme calc
_refine_ls_wR_factor_all 0.2107
_refine_ls_wR_factor_gt 0.1884
_refine_ls_wR_factor_ref 0.2088
_reflns_limit_h_max 21
_reflns_limit_h_min -21
_reflns_limit_k_max 16
_reflns_limit_k_min 0
_reflns_limit_l_max 24
_reflns_limit_l_min 0
_reflns_number_gt 5033
_reflns_number_total 9088
_reflns_threshold_expression I>2.0\s(I)
_oxford_diffrn_Wilson_B_factor 2.34
_oxford_diffrn_Wilson_scale 39.30
_oxford_refine_ls_r_factor_ref 0.1014
_oxford_refine_ls_scale 0.16746(16)
_oxford_reflns_number_all 6977
_oxford_reflns_threshold_expression_ref I>-3.0\s(I)
_oxford_structure_analysis_title 5785
_cod_data_source_file b919675g.txt
_cod_data_source_block 4
_cod_depositor_comments
;
The following automatic conversions were performed:

'_symmetry_cell_setting' value 'Monoclinic' changed to 'monoclinic'
according to /home/saulius/struct/CIF-dictionaries/cif_core.dic
dictionary named 'cif_core.dic' version 2.4.2 from 2011-04-26.

Automatic conversion script
Id: cif_fix_values 1891 2012-01-12 08:04:46Z andrius 

The following automatic conversions were performed:

'_exptl_crystal_density_meas' value 'not measured' was changed to '?'
- the value is perceived as not measured.

Automatic conversion script
Id: cif_fix_values 3008 2015-01-20 13:52:24Z robertas 
;
_cod_original_sg_symbol_H-M 'P 1 21/n 1 '
_cod_database_code 7024642

loop_
_symmetry_equiv_pos_as_xyz
x,y,z
-x,-y,-z
-x+1/2,y+1/2,-z+1/2
x+1/2,-y+1/2,z+1/2

loop_
_atom_site_label
_atom_site_type_symbol
_atom_site_fract_x
_atom_site_fract_y
_atom_site_fract_z
_atom_site_U_iso_or_equiv
_atom_site_occupancy
_atom_site_adp_type
_atom_site_refinement_flags_posn
Co1 Co 0.24653(5) 0.05327(7) -0.07512(5) 0.0392 1.0000 Uani .
O2 O 0.2384(3) -0.3094(3) -0.3937(3) 0.0489 1.0000 Uani .
C3 C 0.2435(4) -0.2327(5) -0.4231(4) 0.0397 1.0000 Uani .
O4 O 0.2562(3) -0.2190(3) -0.4835(3) 0.0489 1.0000 Uani .
Co5 Co 0.79850(6) -0.20241(7) -0.05764(6) 0.0466 1.0000 Uani .
O6 O 0.7323(3) -0.0908(3) -0.0279(3) 0.0430 1.0000 Uani .
C7 C 0.6768(4) -0.1120(6) -0.0666(4) 0.0440 1.0000 Uani .
O8 O 0.6781(3) -0.1826(4) -0.1020(3) 0.0529 1.0000 Uani .
C9 C 0.6150(4) -0.0409(5) -0.0710(4) 0.0413 1.0000 Uani .
C10 C 0.5411(4) -0.0691(5) -0.0851(4) 0.0406 1.0000 Uani .
C11 C 0.4848(4) -0.0034(5) -0.0856(4) 0.0417 1.0000 Uani .
C12 C 0.4045(4) -0.0330(5) -0.0911(4) 0.0385 1.0000 Uani .
O13 O 0.3579(3) 0.0289(4) -0.0879(3) 0.0469 1.0000 Uani .
O14 O 0.3928(3) -0.1211(3) -0.0983(3) 0.0455 1.0000 Uani .
Co15 Co 0.29336(5) -0.18049(7) -0.09189(5) 0.0410 1.0000 Uani .
O16 O 0.2339(3) -0.0894(3) -0.0365(3) 0.0424 1.0000 Uani .
C17 C 0.1764(4) -0.1426(5) -0.0270(4) 0.0414 1.0000 Uani .
O18 O 0.1735(3) -0.2213(4) -0.0525(3) 0.0538 1.0000 Uani .
C19 C 0.1185(4) -0.1072(6) 0.0190(4) 0.0498 1.0000 Uani .
C20 C 0.1392(4) -0.0387(6) 0.0663(4) 0.0497 1.0000 Uani .
C21 C 0.0858(5) -0.0024(6) 0.1063(5) 0.0582 1.0000 Uani .
C22 C 0.0114(4) -0.0310(6) 0.0984(5) 0.0538 1.0000 Uani .
C23 C -0.0086(4) -0.0969(5) 0.0496(4) 0.0442 1.0000 Uani .
C24 C 0.0446(4) -0.1359(5) 0.0108(4) 0.0453 1.0000 Uani .
C25 C -0.0895(4) -0.1191(6) 0.0363(5) 0.0525 1.0000 Uani .
O26 O -0.1034(3) -0.1769(4) -0.0085(3) 0.0546 1.0000 Uani .
O27 O -0.1367(3) -0.0733(4) 0.0696(3) 0.0488 1.0000 Uani .
C28 C 0.1083(6) 0.0746(7) 0.1553(6) 0.0778 1.0000 Uani .
O29 O 0.1672(3) 0.1231(4) 0.1411(3) 0.0652 1.0000 Uani .
O30 O 0.0726(4) 0.0843(6) 0.2048(4) 0.1104 1.0000 Uani .
O31 O 0.2512(3) -0.1441(4) -0.1805(3) 0.0528 1.0000 Uani .
C32 C 0.2370(4) -0.0646(5) -0.2056(4) 0.0435 1.0000 Uani .
O33 O 0.2289(3) 0.0096(4) -0.1737(3) 0.0462 1.0000 Uani .
C34 C 0.2283(4) -0.0637(5) -0.2785(4) 0.0419 1.0000 Uani .
C35 C 0.2142(4) 0.0208(5) -0.3117(4) 0.0446 1.0000 Uani .
C36 C 0.2092(4) 0.0217(5) -0.3795(4) 0.0468 1.0000 Uani .
C37 C 0.2171(4) -0.0609(5) -0.4165(4) 0.0420 1.0000 Uani .
C38 C 0.2315(4) -0.1440(5) -0.3840(4) 0.0448 1.0000 Uani .
C39 C 0.2352(4) -0.1468(5) -0.3148(4) 0.0403 1.0000 Uani .
C40 C 0.1918(4) 0.1113(5) -0.4170(5) 0.0449 1.0000 Uani .
O41 O 0.1911(3) 0.1852(3) -0.3834(3) 0.0452 1.0000 Uani .
O42 O 0.1823(4) 0.1069(4) -0.4787(3) 0.0621 1.0000 Uani .
C43 C 0.5017(4) 0.0900(5) -0.0736(4) 0.0431 1.0000 Uani .
C44 C 0.5741(4) 0.1193(5) -0.0610(4) 0.0433 1.0000 Uani .
C45 C 0.6306(4) 0.0524(5) -0.0589(4) 0.0413 1.0000 Uani .
C46 C 0.5892(5) 0.2191(6) -0.0446(5) 0.0576 1.0000 Uani .
O47 O 0.6576(3) 0.2338(3) -0.0202(3) 0.0505 1.0000 Uani .
O48 O 0.5440(4) 0.2805(4) -0.0556(4) 0.0836 1.0000 Uani .
O49 O 0.8272(3) -0.3315(4) -0.1156(3) 0.0551 1.0000 Uani .
H101 H 0.5294 -0.1323 -0.0931 0.0479 1.0000 Uiso R
H201 H 0.1893 -0.0193 0.0705 0.0588 1.0000 Uiso R
H221 H -0.0254 -0.0073 0.1263 0.0636 1.0000 Uiso R
H241 H 0.0312 -0.1800 -0.0212 0.0538 1.0000 Uiso R
H351 H 0.2086 0.0755 -0.2872 0.0526 1.0000 Uiso R
H371 H 0.2131 -0.0584 -0.4629 0.0499 1.0000 Uiso R
H391 H 0.2416 -0.2047 -0.2932 0.0490 1.0000 Uiso R
H431 H 0.4629 0.1332 -0.0727 0.0520 1.0000 Uiso R
H451 H 0.6797 0.0717 -0.0492 0.0491 1.0000 Uiso R
H491 H 0.8547 -0.3804 -0.0934 0.0666 1.0000 Uiso R
H492 H 0.8306 -0.3261 -0.1626 0.0666 1.0000 Uiso R

loop_
_atom_site_aniso_label
_atom_site_aniso_U_11
_atom_site_aniso_U_22
_atom_site_aniso_U_33
_atom_site_aniso_U_23
_atom_site_aniso_U_13
_atom_site_aniso_U_12
Co1 0.0315(6) 0.0274(6) 0.0588(7) -0.0006(5) 0.0041(5) -0.0011(4)
O2 0.053(3) 0.025(3) 0.068(4) 0.004(3) 0.006(3) 0.001(2)
C3 0.026(4) 0.036(5) 0.057(6) 0.001(4) -0.005(4) 0.006(3)
O4 0.061(4) 0.028(3) 0.058(4) 0.005(3) 0.011(3) 0.008(2)
Co5 0.0387(6) 0.0356(6) 0.0658(8) -0.0039(5) 0.0074(5) -0.0004(5)
O6 0.036(3) 0.031(3) 0.062(4) -0.001(2) 0.004(3) 0.001(2)
C7 0.038(5) 0.044(5) 0.050(5) 0.014(4) 0.000(4) -0.002(4)
O8 0.048(3) 0.034(3) 0.076(4) -0.019(3) -0.006(3) 0.001(3)
C9 0.044(5) 0.034(4) 0.046(5) -0.006(4) 0.008(4) 0.000(4)
C10 0.042(5) 0.027(4) 0.053(5) 0.000(3) 0.007(4) -0.003(3)
C11 0.030(4) 0.040(5) 0.055(5) -0.001(4) 0.004(4) -0.005(4)
C12 0.034(4) 0.037(5) 0.044(5) -0.001(4) -0.002(3) 0.001(4)
O13 0.031(3) 0.040(3) 0.070(4) -0.005(3) 0.002(3) 0.002(3)
O14 0.034(3) 0.038(3) 0.065(4) -0.009(3) 0.006(3) -0.002(2)
Co15 0.0362(6) 0.0258(6) 0.0609(7) -0.0015(5) 0.0019(5) -0.0001(4)
O16 0.027(3) 0.040(3) 0.061(3) 0.002(3) 0.007(2) -0.006(2)
C17 0.035(4) 0.033(5) 0.057(5) 0.007(4) 0.005(4) 0.004(4)
O18 0.041(3) 0.041(3) 0.080(4) -0.006(3) 0.017(3) -0.001(3)
C19 0.041(5) 0.041(5) 0.068(6) 0.006(4) 0.013(4) 0.011(4)
C20 0.036(5) 0.054(5) 0.059(6) -0.009(4) 0.000(4) -0.002(4)
C21 0.044(5) 0.056(6) 0.074(6) 0.001(5) 0.009(5) 0.000(4)
C22 0.031(4) 0.051(5) 0.079(6) -0.005(5) 0.021(4) 0.003(4)
C23 0.030(4) 0.035(4) 0.068(6) 0.006(4) 0.004(4) -0.007(3)
C24 0.029(4) 0.029(4) 0.079(6) 0.006(4) 0.000(4) -0.005(3)
C25 0.036(5) 0.043(5) 0.078(7) 0.006(5) -0.015(5) -0.008(4)
O26 0.032(3) 0.050(4) 0.082(4) -0.003(3) 0.000(3) 0.002(3)
O27 0.031(3) 0.047(3) 0.069(4) 0.001(3) 0.006(3) 0.005(3)
C28 0.063(6) 0.070(7) 0.102(9) -0.030(6) 0.018(6) -0.019(5)
O29 0.060(4) 0.064(4) 0.072(4) -0.010(3) 0.011(3) -0.012(3)
O30 0.094(6) 0.135(7) 0.106(6) -0.054(5) 0.052(5) -0.042(5)
O31 0.066(4) 0.038(3) 0.053(3) 0.002(3) -0.007(3) 0.005(3)
C32 0.043(5) 0.033(5) 0.054(5) 0.001(4) 0.001(4) 0.007(4)
O33 0.052(3) 0.035(3) 0.051(3) 0.003(3) -0.005(3) 0.000(2)
C34 0.043(5) 0.027(4) 0.055(5) 0.002(4) 0.000(4) 0.000(3)
C35 0.044(5) 0.031(4) 0.059(6) -0.004(4) 0.003(4) 0.002(3)
C36 0.049(5) 0.027(4) 0.065(6) -0.004(4) -0.003(4) 0.005(4)
C37 0.037(4) 0.033(4) 0.056(5) -0.001(4) -0.005(4) 0.004(3)
C38 0.043(5) 0.027(4) 0.065(6) 0.002(4) 0.011(4) 0.004(3)
C39 0.035(4) 0.022(4) 0.064(6) 0.005(4) 0.004(4) -0.002(3)
C40 0.043(5) 0.024(4) 0.067(6) -0.006(4) -0.003(4) 0.001(3)
O41 0.050(3) 0.030(3) 0.055(3) 0.002(3) -0.002(3) 0.005(2)
O42 0.096(5) 0.028(3) 0.061(4) -0.008(3) -0.009(4) 0.011(3)
C43 0.039(5) 0.040(5) 0.050(5) -0.006(4) 0.012(4) 0.000(4)
C44 0.045(5) 0.025(4) 0.060(5) 0.002(4) -0.002(4) 0.001(3)
C45 0.036(4) 0.023(4) 0.065(5) 0.010(4) 0.008(4) -0.002(3)
C46 0.068(6) 0.036(5) 0.070(6) 0.003(4) 0.009(5) -0.008(5)
O47 0.044(3) 0.033(3) 0.074(4) -0.007(3) 0.001(3) -0.007(2)
O48 0.064(4) 0.037(4) 0.149(7) -0.006(4) -0.028(4) 0.011(3)
O49 0.054(3) 0.053(4) 0.059(4) -0.015(3) 0.017(3) 0.012(3)

loop_
_atom_type_symbol
_atom_type_scat_dispersion_real
_atom_type_scat_dispersion_imag
_atom_type_scat_Cromer_Mann_a1
_atom_type_scat_Cromer_Mann_b1
_atom_type_scat_Cromer_Mann_a2
_atom_type_scat_Cromer_Mann_b2
_atom_type_scat_Cromer_Mann_a3
_atom_type_scat_Cromer_Mann_b3
_atom_type_scat_Cromer_Mann_a4
_atom_type_scat_Cromer_Mann_b4
_atom_type_scat_Cromer_Mann_c
_atom_type_scat_source
C 0.0033 0.0016 2.3100 20.8439 1.0200 10.2075 1.5886 0.5687 0.8650 51.6512 0.2156 'International Tables Vol C 4.2.6.8 and 6.1.1.4'
H 0.0000 0.0000 0.4930 10.5109 0.3229 26.1257 0.1402 3.1424 0.0408 57.7998 0.0030 'International Tables Vol C 4.2.6.8 and 6.1.1.4'
O 0.0106 0.0060 3.0485 13.2771 2.2868 5.7011 1.5463 0.3239 0.8670 32.9089 0.2508 'International Tables Vol C 4.2.6.8 and 6.1.1.4'
Co 0.3494 0.9721 12.2841 4.2791 7.3409 0.2784 4.0034 13.5359 2.3488 71.1692 1.0118 'International Tables Vol C 4.2.6.8 and 6.1.1.4'

loop_
_geom_angle_atom_site_label_1
_geom_angle_site_symmetry_1
_geom_angle_atom_site_label_2
_geom_angle_atom_site_label_3
_geom_angle_site_symmetry_3
_geom_angle
_geom_angle_publ_flag
O6 2_655 Co1 O2 3_554 92.1(2) yes
O6 2_655 Co1 O27 2_555 93.6(2) yes
O2 3_554 Co1 O27 2_555 91.1(2) yes
O6 2_655 Co1 O13 . 90.7(2) yes
O2 3_554 Co1 O13 . 89.2(2) yes
O27 2_555 Co1 O13 . 175.7(2) yes
O6 2_655 Co1 O16 . 84.60(19) yes
O2 3_554 Co1 O16 . 176.6(2) yes
O27 2_555 Co1 O16 . 90.09(19) yes
O13 . Co1 O16 . 89.91(19) yes
O6 2_655 Co1 O33 . 176.79(19) yes
O2 3_554 Co1 O33 . 90.6(2) yes
O27 2_555 Co1 O33 . 88.2(2) yes
O13 . Co1 O33 . 87.5(2) yes
O16 . Co1 O33 . 92.70(19) yes
Co1 3_544 O2 C3 . 132.1(5) yes
O2 . C3 O4 . 127.7(7) yes
O2 . C3 C38 . 118.2(7) yes
O4 . C3 C38 . 114.1(7) yes
Co5 4_444 O4 C3 . 134.9(5) yes
O29 2_655 Co5 O26 1_655 91.4(2) yes
O29 2_655 Co5 O4 4_545 174.1(2) yes
O26 1_655 Co5 O4 4_545 94.4(2) yes
O29 2_655 Co5 O6 . 90.0(2) yes
O26 1_655 Co5 O6 . 102.7(2) yes
O4 4_545 Co5 O6 . 89.0(2) yes
O29 2_655 Co5 C7 . 86.6(2) yes
O26 1_655 Co5 C7 . 132.8(3) yes
O4 4_545 Co5 C7 . 89.7(2) yes
O6 . Co5 C7 . 30.3(2) yes
O29 2_655 Co5 O8 . 85.3(2) yes
O26 1_655 Co5 O8 . 161.4(2) yes
O4 4_545 Co5 O8 . 89.3(2) yes
O6 . Co5 O8 . 59.15(19) yes
C7 . Co5 O8 . 28.9(2) yes
O29 2_655 Co5 O49 . 87.1(2) yes
O26 1_655 Co5 O49 . 101.0(2) yes
O4 4_545 Co5 O49 . 91.5(2) yes
O6 . Co5 O49 . 156.2(2) yes
C7 . Co5 O49 . 125.9(3) yes
O8 . Co5 O49 . 97.0(2) yes
Co1 2_655 O6 Co5 . 112.0(2) yes
Co1 2_655 O6 C7 . 138.8(5) yes
Co5 . O6 C7 . 95.0(5) yes
O6 . C7 Co5 . 54.7(4) yes
O6 . C7 O8 . 121.1(7) yes
Co5 . C7 O8 . 66.5(4) yes
O6 . C7 C9 . 116.0(7) yes
Co5 . C7 C9 . 168.2(6) yes
O8 . C7 C9 . 122.5(7) yes
Co5 . O8 C7 . 84.7(5) yes
C7 . C9 C10 . 120.8(7) yes
C7 . C9 C45 . 119.4(7) yes
C10 . C9 C45 . 119.8(7) yes
C9 . C10 C11 . 119.8(7) yes
C9 . C10 H101 . 120.9 no
C11 . C10 H101 . 119.3 no
C10 . C11 C12 . 120.8(7) yes
C10 . C11 C43 . 119.5(7) yes
C12 . C11 C43 . 119.2(7) yes
C11 . C12 O13 . 116.9(7) yes
C11 . C12 O14 . 115.9(6) yes
O13 . C12 O14 . 127.2(7) yes
Co1 . O13 C12 . 143.3(5) yes
C12 . O14 Co15 . 123.8(5) yes
O41 3_544 Co15 O14 . 105.1(2) yes
O41 3_544 Co15 O47 2_655 83.50(19) yes
O14 . Co15 O47 2_655 83.7(2) yes
O41 3_544 Co15 O16 . 145.8(2) yes
O14 . Co15 O16 . 104.5(2) yes
O47 2_655 Co15 O16 . 82.99(19) yes
O41 3_544 Co15 C17 . 116.8(2) yes
O14 . Co15 C17 . 134.1(2) yes
O47 2_655 Co15 C17 . 83.1(2) yes
O16 . Co15 C17 . 30.2(2) yes
O41 3_544 Co15 O18 . 89.0(2) yes
O14 . Co15 O18 . 161.4(2) yes
O47 2_655 Co15 O18 . 85.83(19) yes
O16 . Co15 O18 . 58.74(18) yes
C17 . Co15 O18 . 28.6(2) yes
O41 3_544 Co15 O31 . 94.5(2) yes
O14 . Co15 O31 . 98.9(2) yes
O47 2_655 Co15 O31 . 177.0(2) yes
O16 . Co15 O31 . 97.6(2) yes
C17 . Co15 O31 . 96.0(2) yes
O18 . Co15 O31 . 92.0(2) yes
Co1 . O16 Co15 . 109.7(2) yes
Co1 . O16 C17 . 133.1(5) yes
Co15 . O16 C17 . 98.0(4) yes
O16 . C17 Co15 . 51.8(3) yes
O16 . C17 O18 . 119.6(7) yes
Co15 . C17 O18 . 67.9(4) yes
O16 . C17 C19 . 117.6(7) yes
Co15 . C17 C19 . 168.2(6) yes
O18 . C17 C19 . 122.6(7) yes
Co15 . O18 C17 . 83.5(4) yes
C17 . C19 C20 . 118.3(7) yes
C17 . C19 C24 . 120.2(8) yes
C20 . C19 C24 . 121.3(7) yes
C19 . C20 C21 . 118.8(8) yes
C19 . C20 H201 . 120.1 no
C21 . C20 H201 . 121.1 no
C20 . C21 C22 . 120.3(8) yes
C20 . C21 C28 . 118.3(8) yes
C22 . C21 C28 . 121.3(8) yes
C21 . C22 C23 . 120.1(7) yes
C21 . C22 H221 . 120.7 no
C23 . C22 H221 . 119.2 no
C22 . C23 C24 . 120.2(7) yes
C22 . C23 C25 . 119.7(7) yes
C24 . C23 C25 . 119.9(8) yes
C19 . C24 C23 . 119.3(8) yes
C19 . C24 H241 . 120.8 no
C23 . C24 H241 . 119.9 no
C23 . C25 O26 . 116.4(8) yes
C23 . C25 O27 . 116.8(8) yes
O26 . C25 O27 . 126.7(7) yes
Co5 1_455 O26 C25 . 128.9(5) yes
Co1 2_555 O27 C25 . 140.6(5) yes
C21 . C28 O29 . 116.4(9) yes
C21 . C28 O30 . 118.7(9) yes
O29 . C28 O30 . 124.9(9) yes
Co5 2_655 O29 C28 . 135.0(7) yes
Co15 . O31 C32 . 131.4(5) yes
O31 . C32 O33 . 125.3(7) yes
O31 . C32 C34 . 115.1(7) yes
O33 . C32 C34 . 119.6(7) yes
Co1 . O33 C32 . 136.2(5) yes
C32 . C34 C35 . 119.9(7) yes
C32 . C34 C39 . 120.3(7) yes
C35 . C34 C39 . 119.7(7) yes
C34 . C35 C36 . 119.6(7) yes
C34 . C35 H351 . 119.3 no
C36 . C35 H351 . 121.1 no
C35 . C36 C37 . 121.2(7) yes
C35 . C36 C40 . 121.0(7) yes
C37 . C36 C40 . 117.7(8) yes
C36 . C37 C38 . 119.2(8) yes
C36 . C37 H371 . 119.6 no
C38 . C37 H371 . 121.2 no
C3 . C38 C37 . 119.9(7) yes
C3 . C38 C39 . 119.7(7) yes
C37 . C38 C39 . 120.4(7) yes
C34 . C39 C38 . 119.7(7) yes
C34 . C39 H391 . 120.8 no
C38 . C39 H391 . 119.5 no
C36 . C40 O41 . 116.4(8) yes
C36 . C40 O42 . 118.3(7) yes
O41 . C40 O42 . 125.2(7) yes
Co15 3_554 O41 C40 . 131.8(5) yes
C11 . C43 C44 . 121.6(7) yes
C11 . C43 H431 . 118.4 no
C44 . C43 H431 . 119.9 no
C43 . C44 C45 . 118.7(7) yes
C43 . C44 C46 . 119.8(7) yes
C45 . C44 C46 . 121.3(7) yes
C44 . C45 C9 . 120.6(7) yes
C44 . C45 H451 . 119.1 no
C9 . C45 H451 . 120.3 no
C44 . C46 O47 . 113.4(8) yes
C44 . C46 O48 . 122.2(9) yes
O47 . C46 O48 . 124.3(8) yes
C46 . O47 Co15 2_655 125.7(5) yes
Co5 . O49 H491 . 118.4 no
Co5 . O49 H492 . 118.1 no
H491 . O49 H492 . 118.4 no

loop_
_geom_bond_atom_site_label_1
_geom_bond_atom_site_label_2
_geom_bond_site_symmetry_2
_geom_bond_distance
_geom_bond_publ_flag
Co1 O6 2_655 2.175(5) yes
Co1 O2 3_554 2.079(5) yes
Co1 O27 2_555 2.007(5) yes
Co1 O13 . 2.061(5) yes
Co1 O16 . 2.195(5) yes
Co1 O33 . 2.105(5) yes
O2 C3 . 1.251(9) yes
C3 O4 . 1.263(9) yes
C3 C38 . 1.510(11) yes
O4 Co5 4_444 2.034(5) yes
Co5 O29 2_655 2.136(6) yes
Co5 O26 1_655 2.040(6) yes
Co5 O6 . 2.088(5) yes
Co5 C7 . 2.548(8) yes
Co5 O8 . 2.346(5) yes
Co5 O49 . 2.250(5) yes
O6 C7 . 1.290(9) yes
C7 O8 . 1.236(9) yes
C7 C9 . 1.509(11) yes
C9 C10 . 1.414(10) yes
C9 C45 . 1.382(10) yes
C10 C11 . 1.382(10) yes
C10 H101 . 0.940 no
C11 C12 . 1.510(10) yes
C11 C43 . 1.387(10) yes
C12 O13 . 1.223(8) yes
C12 O14 . 1.283(9) yes
O14 Co15 . 1.992(5) yes
Co15 O41 3_544 2.003(5) yes
Co15 O47 2_655 2.528(6) yes
Co15 O16 . 2.038(5) yes
Co15 C17 . 2.568(7) yes
Co15 O18 . 2.394(5) yes
Co15 O31 . 1.995(5) yes
O16 C17 . 1.303(8) yes
C17 O18 . 1.237(9) yes
C17 C19 . 1.503(10) yes
C19 C20 . 1.412(11) yes
C19 C24 . 1.399(11) yes
C20 C21 . 1.374(11) yes
C20 H201 . 0.945 no
C21 C22 . 1.408(11) yes
C21 C28 . 1.527(13) yes
C22 C23 . 1.404(11) yes
C22 H221 . 0.944 no
C23 C24 . 1.372(10) yes
C23 C25 . 1.511(10) yes
C24 H241 . 0.931 no
C25 O26 . 1.246(10) yes
C25 O27 . 1.278(10) yes
C28 O29 . 1.306(11) yes
C28 O30 . 1.212(11) yes
O31 C32 . 1.268(9) yes
C32 O33 . 1.251(9) yes
C32 C34 . 1.477(11) yes
C34 C35 . 1.400(10) yes
C34 C39 . 1.403(10) yes
C35 C36 . 1.371(11) yes
C35 H351 . 0.933 no
C36 C37 . 1.406(10) yes
C36 C40 . 1.516(11) yes
C37 C38 . 1.379(10) yes
C37 H371 . 0.939 no
C38 C39 . 1.398(11) yes
C39 H391 . 0.940 no
C40 O41 . 1.255(9) yes
C40 O42 . 1.256(10) yes
C43 C44 . 1.389(10) yes
C43 H431 . 0.935 no
C44 C45 . 1.396(10) yes
C44 C46 . 1.486(11) yes
C45 H451 . 0.943 no
C46 O47 . 1.333(10) yes
C46 O48 . 1.214(10) yes
O49 H491 . 0.960 no
O49 H492 . 0.958 no

loop_
_geom_hbond_atom_site_label_D
_geom_hbond_atom_site_label_H
_geom_hbond_atom_site_label_A
_geom_hbond_site_symmetry_A
_geom_hbond_angle_DHA
_geom_hbond_distance_DH
_geom_hbond_distance_HA
_geom_hbond_distance_DA
_geom_hbond_publ_flag
C20 H201 O6 2_655 140 0.95 2.30 3.078(11) yes
C45 H451 O16 2_655 143 0.94 2.31 3.120(11) yes

loop_
_platon_squeeze_void_nr
_platon_squeeze_void_average_x
_platon_squeeze_void_average_y
_platon_squeeze_void_average_z
_platon_squeeze_void_volume
_platon_squeeze_void_count_electrons
_platon_squeeze_void_content
1 0.134 -0.044 0.393 2844 519 ' '
